data_2012051
loop_
_publ_author_name
'Jian, Fangfang'
'Wang, Ying'
'Lu, Lude'
'Yang, Xujie'
'Wang, Xin'
'Chantrapromma, Suchada'
'Fun, Hoong-Kun'
'Razak, Ibrahim Abdul'

_publ_section_title
;
 (2-Methylquinolin-8-olato)iron(III) and -copper(II) complexes
;
_journal_issue 6
_journal_name_full 'Acta Crystallographica Section C'
_journal_page_first 714
_journal_page_last 716
_journal_paper_doi 10.1107/S0108270101005534
_journal_volume 57
_journal_year 2001
_chemical_formula_iupac '[Cu(C10 H8 NO)2 (H2 O)]'
_chemical_formula_moiety 'C20 H18 Cu N2 O3'
_chemical_formula_sum 'C20 H18 Cu N2 O3'
_chemical_formula_weight 397.90
_chemical_name_systematic
;
 ?
;
_space_group_IT_number 60
_symmetry_cell_setting orthorhombic
_symmetry_space_group_name_Hall '-P 2n 2ab'
_symmetry_space_group_name_H-M 'P b c n'
_audit_creation_method SHELXL-97
_cell_angle_alpha 90.00
_cell_angle_beta 90.00
_cell_angle_gamma 90.00
_cell_formula_units_Z 4
_cell_length_a 7.5388(2)
_cell_length_b 9.10910(10)
_cell_length_c 24.8514(6)
_cell_measurement_reflns_used 3814
_cell_measurement_temperature 293(2)
_cell_measurement_theta_max 28.38
_cell_measurement_theta_min 1.64
_cell_volume 1706.59(6)
_computing_cell_refinement 'SAINT (Siemens, 1996)'
_computing_data_collection 'SMART (Siemens, 1996)'
_computing_data_reduction 'SAINT and SADABS (Sheldrick, 1996)'
_computing_molecular_graphics SHELXTL
_computing_publication_material
;
SHELXTL and PLATON (Spek, 1990)
;
_computing_structure_refinement SHELXTL
_computing_structure_solution 'SHELXTL (Sheldrick, 1997)'
_diffrn_ambient_temperature 293(2)
_diffrn_detector_area_resol_mean 8.33
_diffrn_measured_fraction_theta_full 1.000
_diffrn_measured_fraction_theta_max 1.000
_diffrn_measurement_device_type
;
Siemens SMART CCD area detector diffractometer
;
_diffrn_measurement_method '\w scans'
_diffrn_radiation_monochromator graphite
_diffrn_radiation_source 'fine-focus sealed tube'
_diffrn_radiation_type MoK\a
_diffrn_radiation_wavelength .71073
_diffrn_reflns_av_R_equivalents .1186
_diffrn_reflns_av_sigmaI/netI .0729
_diffrn_reflns_limit_h_max 8
_diffrn_reflns_limit_h_min -8
_diffrn_reflns_limit_k_max 7
_diffrn_reflns_limit_k_min -10
_diffrn_reflns_limit_l_max 26
_diffrn_reflns_limit_l_min -29
_diffrn_reflns_number 8856
_diffrn_reflns_theta_full 24.99
_diffrn_reflns_theta_max 24.99
_diffrn_reflns_theta_min 1.64
_exptl_absorpt_coefficient_mu 1.303
_exptl_absorpt_correction_T_max .9259
_exptl_absorpt_correction_T_min .6658
_exptl_absorpt_correction_type empirical
_exptl_absorpt_process_details '(SADABS, Sheldrick, 1996)'
_exptl_crystal_colour orange
_exptl_crystal_density_diffrn 1.549
_exptl_crystal_density_method 'not measured'
_exptl_crystal_description 'rectangular slab'
_exptl_crystal_F_000 820
_exptl_crystal_size_max .34
_exptl_crystal_size_mid .16
_exptl_crystal_size_min .06
_refine_diff_density_max 1.836
_refine_diff_density_min -1.520
_refine_ls_extinction_method none
_refine_ls_goodness_of_fit_ref 1.074
_refine_ls_hydrogen_treatment mixed
_refine_ls_matrix_type full
_refine_ls_number_parameters 104
_refine_ls_number_reflns 1500
_refine_ls_number_restraints 0
_refine_ls_restrained_S_all 1.074
_refine_ls_R_factor_all .1154
_refine_ls_R_factor_gt .0884
_refine_ls_shift/su_max <0.001
_refine_ls_shift/su_mean .000
_refine_ls_structure_factor_coef Fsqd
_refine_ls_weighting_details 'calc w=1/[\s^2^(Fo^2^)+(0.1587P)^2^] where P=(Fo^2^+2Fc^2^)/3'
_refine_ls_weighting_scheme calc
_refine_ls_wR_factor_ref .2393
_reflns_number_gt 1056
_reflns_number_total 1500
_reflns_threshold_expression 'I > 2\s(I)'
_cod_data_source_file sk1467.cif
_cod_data_source_block II
_cod_depositor_comments
;
The following automatic conversions were performed:
'_symmetry_cell_setting' value 'Orthorhombic' changed to 'orthorhombic'
according to '/home/saulius/struct/CIF-dictionaries/cif_core.dic'
dictionary named 'cif_core.dic' version 2.4.1 from 2010-06-29.

Automatic conversion script
Id: cif_fix_enum 1527 2010-12-29 10:47:43Z saulius 

The following automatic conversions were performed:

'_symmetry_cell_setting' value 'Orthorhombic' changed to
'orthorhombic' according to
/home/saulius/struct/CIF-dictionaries/cif_core.dic dictionary named
'cif_core.dic' version 2.4.1 from 2010-06-29.

Automatic conversion script
Id: cif_fix_values 1715 2011-07-08 13:25:40Z adriana 
;
_cod_database_code 2012051
_cod_database_fobs_code 2012051

loop_
_symmetry_equiv_pos_as_xyz
'x, y, z'
'-x+1/2, -y+1/2, z+1/2'
'-x, y, -z+1/2'
'x+1/2, -y+1/2, -z'
'-x, -y, -z'
'x-1/2, y-1/2, -z-1/2'
'x, -y, z-1/2'
'-x-1/2, y-1/2, z'

loop_
_atom_site_label
_atom_site_fract_x
_atom_site_fract_y
_atom_site_fract_z
_atom_site_U_iso_or_equiv
_atom_site_adp_type
_atom_site_calc_flag
_atom_site_refinement_flags
_atom_site_occupancy
_atom_site_disorder_assembly
_atom_site_disorder_group
_atom_site_type_symbol
Cu .0000 .19579(11) .2500 .0207(5) Uani d S 1 . . Cu
O1 -.2170(5) .1121(5) .28387(15) .0241(7) Uani d . 1 . . O
O1W .0000 .4453(7) .2500 .0241(7) Uani d S 1 . . O
H1W1 -.0912 .4753 .2642 .036 Uiso calc R 1 . . H
N1 .0870(7) .2030(5) .3267(2) .0241(7) Uani d . 1 . . N
C1 -.0411(8) .1500(7) .3612(3) .0241(7) Uani d . 1 . . C
C2 -.2016(7) .1002(7) .3374(2) .0230(13) Uani d . 1 . . C
C3 -.3306(8) .0411(8) .3702(2) .0338(17) Uani d . 1 . . C
H3A -.4352 .0047 .3555 .041 Uiso calc R 1 . . H
C4 -.3030(9) .0360(8) .4267(2) .0386(18) Uani d . 1 . . C
H4A -.3915 -.0033 .4484 .046 Uiso calc R 1 . . H
C5 -.1539(9) .0858(9) .4500(2) .0372(18) Uani d . 1 . . C
H5A -.1409 .0813 .4872 .045 Uiso calc R 1 . . H
C6 -.0170(8) .1451(8) .4177(3) .0279(16) Uani d . 1 . . C
C7 .1463(10) .2021(9) .4373(3) .0391(19) Uani d . 1 . . C
H7A .1691 .2026 .4741 .047 Uiso calc R 1 . . H
C8 .2676(9) .2552(8) .4029(3) .0360(17) Uani d . 1 . . C
H8A .3730 .2933 .4164 .043 Uiso calc R 1 . . H
C9 .2395(8) .2547(7) .3466(2) .0251(14) Uani d . 1 . . C
C10 .3746(9) .3150(8) .3083(3) .0372(18) Uani d . 1 . . C
H10A .3313 .3064 .2721 .056 Uiso calc R 1 . . H
H10B .4832 .2608 .3118 .056 Uiso calc R 1 . . H
H10C .3959 .4165 .3164 .056 Uiso calc R 1 . . H

loop_
_atom_site_aniso_label
_atom_site_aniso_U_11
_atom_site_aniso_U_22
_atom_site_aniso_U_33
_atom_site_aniso_U_12
_atom_site_aniso_U_13
_atom_site_aniso_U_23
Cu .0254(7) .0105(7) .0262(7) .000 .0005(4) .000
O1 .0297(15) .0077(14) .0348(15) .0002(12) .0020(11) -.0004(13)
O1W .0297(15) .0077(14) .0348(15) .0002(12) .0020(11) -.0004(13)
N1 .0297(15) .0077(14) .0348(15) .0002(12) .0020(11) -.0004(13)
C1 .0297(15) .0077(14) .0348(15) .0002(12) .0020(11) -.0004(13)
C2 .028(3) .008(3) .033(3) .003(3) .001(2) -.001(3)
C3 .034(4) .025(4) .043(4) -.007(3) .002(3) .003(3)
C4 .047(4) .030(5) .038(4) -.006(3) .011(3) .013(3)
C5 .047(4) .037(5) .027(3) .002(4) .004(3) .004(3)
C6 .039(4) .017(4) .028(3) .003(3) -.001(3) -.001(3)
C7 .050(5) .036(5) .031(4) .000(4) -.007(3) -.004(3)
C8 .035(4) .022(4) .051(4) -.007(3) -.011(3) -.005(3)
C9 .028(3) .006(3) .041(4) .004(3) -.001(3) -.003(3)
C10 .033(4) .023(4) .055(4) -.009(3) -.004(3) -.005(3)

loop_
_atom_type_symbol
_atom_type_description
_atom_type_scat_dispersion_real
_atom_type_scat_dispersion_imag
_atom_type_scat_source
C C .0033 .0016 'International Tables Vol C Tables 4.2.6.8 and 6.1.1.4'
H H .0000 .0000 'International Tables Vol C Tables 4.2.6.8 and 6.1.1.4'
N N .0061 .0033 'International Tables Vol C Tables 4.2.6.8 and 6.1.1.4'
O O .0106 .0060 'International Tables Vol C Tables 4.2.6.8 and 6.1.1.4'
Cu Cu .3201 1.2651 'International Tables Vol C Tables 4.2.6.8 and 6.1.1.4'

loop_
_geom_angle_atom_site_label_1
_geom_angle_atom_site_label_2
_geom_angle_atom_site_label_3
_geom_angle_site_symmetry_1
_geom_angle_site_symmetry_3
_geom_angle
_geom_angle_publ_flag
O1 Cu O1 3 . 135.0(2) ?
O1 Cu N1 3 . 98.4(2) yes
O1 Cu N1 . . 83.1(2) yes
O1 Cu N1 3 3 83.1(2) yes
O1 Cu N1 . 3 98.4(2) yes
N1 Cu N1 . 3 176.2(3) ?
O1 Cu O1W 3 . 112.50(10) yes
O1 Cu O1W . . 112.50(12) ?
N1 Cu O1W . . 88.12(14) ?
N1 Cu O1W 3 . 88.10(10) yes
C2 O1 Cu . . 112.3(3) ?
Cu O1W H1W1 . . 109.5 ?
C9 N1 C1 . . 119.8(6) ?
C9 N1 Cu . . 129.8(4) ?
C1 N1 Cu . . 110.4(4) ?
N1 C1 C6 . . 122.5(6) ?
N1 C1 C2 . . 116.7(6) ?
C6 C1 C2 . . 120.8(6) ?
O1 C2 C3 . . 124.0(6) ?
O1 C2 C1 . . 117.4(5) ?
C3 C2 C1 . . 118.6(6) ?
C2 C3 C4 . . 119.6(6) ?
C2 C3 H3A . . 120.2 ?
C4 C3 H3A . . 120.2 ?
C5 C4 C3 . . 122.6(6) ?
C5 C4 H4A . . 118.7 ?
C3 C4 H4A . . 118.7 ?
C4 C5 C6 . . 119.7(6) ?
C4 C5 H5A . . 120.2 ?
C6 C5 H5A . . 120.2 ?
C5 C6 C1 . . 118.7(6) ?
C5 C6 C7 . . 125.3(6) ?
C1 C6 C7 . . 116.0(6) ?
C8 C7 C6 . . 120.2(6) ?
C8 C7 H7A . . 119.9 ?
C6 C7 H7A . . 119.9 ?
C7 C8 C9 . . 121.8(6) ?
C7 C8 H8A . . 119.1 ?
C9 C8 H8A . . 119.1 ?
N1 C9 C8 . . 119.6(6) ?
N1 C9 C10 . . 118.7(5) ?
C8 C9 C10 . . 121.6(6) ?
C9 C10 H10A . . 109.5 ?
C9 C10 H10B . . 109.5 ?
H10A C10 H10B . . 109.5 ?
C9 C10 H10C . . 109.5 ?
H10A C10 H10C . . 109.5 ?
H10B C10 H10C . . 109.5 ?

loop_
_geom_bond_atom_site_label_1
_geom_bond_atom_site_label_2
_geom_bond_site_symmetry_2
_geom_bond_distance
_geom_bond_publ_flag
Cu O1 3 1.991(4) yes
Cu O1 . 1.991(4) yes
Cu N1 . 2.018(5) yes
Cu N1 3 2.018(5) yes
Cu O1W . 2.273(6) yes
O1 C2 . 1.339(7) ?
O1W H1W1 . .8200 ?
N1 C9 . 1.336(8) ?
N1 C1 . 1.377(8) ?
C1 C6 . 1.418(9) ?
C1 C2 . 1.422(9) ?
C2 C3 . 1.380(8) ?
C3 C4 . 1.418(8) ?
C3 H3A . .9300 ?
C4 C5 . 1.343(9) ?
C4 H4A . .9300 ?
C5 C6 . 1.415(9) ?
C5 H5A . .9300 ?
C6 C7 . 1.421(9) ?
C7 C8 . 1.342(10) ?
C7 H7A . .9300 ?
C8 C9 . 1.417(8) ?
C8 H8A . .9300 ?
C9 C10 . 1.498(9) ?
C10 H10A . .9600 ?
C10 H10B . .9600 ?
C10 H10C . .9600 ?

loop_
_geom_hbond_atom_site_label_D
_geom_hbond_atom_site_label_H
_geom_hbond_atom_site_label_A
_geom_hbond_site_symmetry_A
_geom_hbond_distance_DH
_geom_hbond_distance_HA
_geom_hbond_distance_DA
_geom_hbond_angle_DHA
_geom_hbond_publ_flag
O1w H1w1 O1 8_565 .82 1.970 2.752(5) 159 yes

loop_
_geom_torsion_atom_site_label_1
_geom_torsion_atom_site_label_2
_geom_torsion_atom_site_label_3
_geom_torsion_atom_site_label_4
_geom_torsion_site_symmetry_1
_geom_torsion
O1 Cu O1 C2 3 94.3(4)
N1 Cu O1 C2 . -.6(4)
N1 Cu O1 C2 3 -177.1(4)
O1W Cu O1 C2 . -85.7(4)
O1 Cu N1 C9 3 48.0(5)
O1 Cu N1 C9 . -177.4(5)
O1W Cu N1 C9 . -64.5(5)
O1 Cu N1 C1 3 -134.8(4)
O1 Cu N1 C1 . -.2(4)
O1W Cu N1 C1 . 112.7(4)
C9 N1 C1 C6 . -1.2(9)
Cu N1 C1 C6 . -178.7(5)
C9 N1 C1 C2 . 178.5(5)
Cu N1 C1 C2 . 1.0(7)
Cu O1 C2 C3 . -177.8(5)
Cu O1 C2 C1 . 1.3(7)
N1 C1 C2 O1 . -1.6(8)
C6 C1 C2 O1 . 178.1(5)
N1 C1 C2 C3 . 177.6(6)
C6 C1 C2 C3 . -2.7(9)
O1 C2 C3 C4 . -178.8(6)
C1 C2 C3 C4 . 2.1(9)
C2 C3 C4 C5 . -.6(11)
C3 C4 C5 C6 . -.4(12)
C4 C5 C6 C1 . -.2(11)
C4 C5 C6 C7 . 179.6(8)
N1 C1 C6 C5 . -178.6(6)
C2 C1 C6 C5 . 1.8(10)
N1 C1 C6 C7 . 1.6(10)
C2 C1 C6 C7 . -178.0(6)
C5 C6 C7 C8 . 179.6(7)
C1 C6 C7 C8 . -.6(11)
C6 C7 C8 C9 . -.9(11)
C1 N1 C9 C8 . -.3(9)
Cu N1 C9 C8 . 176.6(5)
C1 N1 C9 C10 . -178.5(6)
Cu N1 C9 C10 . -1.6(9)
C7 C8 C9 N1 . 1.4(10)
C7 C8 C9 C10 . 179.5(7)
